data_7238449
loop_
_publ_author_name
'Hu, Tuoping'
'Zhao, Xiaoliang'
'Hu, Xiaoqin'
'Xu, Yumin'
'Sun, Di'
'Sun, Daofeng'

_publ_section_title
;
 Two novel isomeric organic anion-water aggregations: 1D tape and 3D
 2-fold interpenetrated diamond network
;
_journal_issue 9
_journal_name_full 'RSC Advances'
_journal_page_first 1682
_journal_paper_doi 10.1039/c1ra00695a
_journal_volume 1
_journal_year 2011
_chemical_formula_moiety 'C30 H24 Co N6, 2(C5 H N4), 4(H2 O)'
_chemical_formula_sum 'C40 H34 Co N14 O4'
_chemical_formula_weight 833.74
_space_group_IT_number 14
_space_group_name_Hall '-P 2ybc'
_space_group_name_H-M_alt 'P 1 21/c 1'
_symmetry_cell_setting monoclinic
_symmetry_space_group_name_H-M 'P 1 21/c 1'
_atom_sites_solution_hydrogens geom
_atom_sites_solution_primary direct
_atom_sites_solution_secondary difmap
_audit_creation_method SHELXL-97
_cell_angle_alpha 90.00
_cell_angle_beta 94.890(2)
_cell_angle_gamma 90.00
_cell_formula_units_Z 4
_cell_length_a 9.8648(9)
_cell_length_b 29.440(2)
_cell_length_c 13.9210(13)
_cell_measurement_reflns_used 5796
_cell_measurement_temperature 173(2)
_cell_measurement_theta_max 48.341
_cell_measurement_theta_min 4.453
_cell_volume 4028.2(6)
_computing_cell_refinement 'Bruker SMART'
_computing_data_collection 'Bruker SMART (Bruker, 2001)'
_computing_data_reduction 'Bruker SAINT+ (Bruker, 2001)'
_computing_molecular_graphics 'Bruker SHELXTL (Bruker, 2001)'
_computing_publication_material 'Bruker SHELXTL'
_computing_structure_refinement 'SHELXL-97 (Sheldrick, 2008)'
_computing_structure_solution 'SHELXS-97 (Sheldrick, 2008)'
_diffrn_ambient_temperature 173(2)
_diffrn_measured_fraction_theta_full 0.999
_diffrn_measured_fraction_theta_max 0.999
_diffrn_measurement_device_type 'Bruker SMART APEXII'
_diffrn_measurement_method 'phi and omega scans'
_diffrn_radiation_monochromator graphite
_diffrn_radiation_source 'fine-focus sealed tube'
_diffrn_radiation_type MoK\a
_diffrn_radiation_wavelength 0.71073
_diffrn_reflns_av_R_equivalents 0.0484
_diffrn_reflns_av_sigmaI/netI 0.0604
_diffrn_reflns_limit_h_max 11
_diffrn_reflns_limit_h_min -11
_diffrn_reflns_limit_k_max 26
_diffrn_reflns_limit_k_min -34
_diffrn_reflns_limit_l_max 15
_diffrn_reflns_limit_l_min -16
_diffrn_reflns_number 19965
_diffrn_reflns_theta_full 25.00
_diffrn_reflns_theta_max 25.00
_diffrn_reflns_theta_min 1.38
_exptl_absorpt_coefficient_mu 0.486
_exptl_absorpt_correction_T_max 0.9621
_exptl_absorpt_correction_T_min 0.9530
_exptl_absorpt_correction_type multi-scan
_exptl_absorpt_process_details SADABS
_exptl_crystal_density_diffrn 1.375
_exptl_crystal_density_method 'not measured'
_exptl_crystal_F_000 1724
_exptl_crystal_size_max 0.10
_exptl_crystal_size_mid 0.10
_exptl_crystal_size_min 0.08
_refine_diff_density_max 0.275
_refine_diff_density_min -0.288
_refine_diff_density_rms 0.052
_refine_ls_extinction_method none
_refine_ls_goodness_of_fit_ref 1.013
_refine_ls_hydrogen_treatment constr
_refine_ls_matrix_type full
_refine_ls_number_parameters 532
_refine_ls_number_reflns 7084
_refine_ls_number_restraints 0
_refine_ls_restrained_S_all 1.013
_refine_ls_R_factor_all 0.0681
_refine_ls_R_factor_gt 0.0423
_refine_ls_shift/su_max 0.001
_refine_ls_shift/su_mean 0.000
_refine_ls_structure_factor_coef Fsqd
_refine_ls_weighting_details 'calc w=1/[\s^2^(Fo^2^)+(0.0424P)^2^+0.8052P] where P=(Fo^2^+2Fc^2^)/3'
_refine_ls_weighting_scheme calc
_refine_ls_wR_factor_gt 0.0918
_refine_ls_wR_factor_ref 0.1040
_reflns_number_gt 5127
_reflns_number_total 7084
_reflns_threshold_expression >2sigma(I)
_cod_data_source_file c1ra00695a.txt
_cod_data_source_block p1
_cod_depositor_comments
;
The following automatic conversions were performed:

data item '_refine_ls_hydrogen_treatment' value 'CONSTR' was changed
to 'constr' in accordance with the
/home/saulius/struct/COD-crude-data/automatic-downloads/DataCite-retrospective/RSC/depositions/lib/dictionaries/cif_core.dic
dictionary named 'cif_core.dic' version 2.4.2 last updated on
2011-04-26.

Automatic conversion script
Id: cif_fix_values 6909 2019-04-08 15:41:33Z antanas 
;
_cod_original_sg_symbol_H-M p2(1)/c
_cod_database_code 7238449

loop_
_symmetry_equiv_pos_as_xyz
'x, y, z'
'-x, y+1/2, -z+1/2'
'-x, -y, -z'
'x, -y-1/2, z-1/2'

loop_
_atom_site_label
_atom_site_type_symbol
_atom_site_fract_x
_atom_site_fract_y
_atom_site_fract_z
_atom_site_U_iso_or_equiv
_atom_site_adp_type
_atom_site_occupancy
_atom_site_symmetry_multiplicity
_atom_site_calc_flag
_atom_site_refinement_flags
Co1 Co 0.04638(3) 0.653968(11) 0.52473(2) 0.02308(11) Uani 1 1 d .
C1 C 0.3214(3) 0.68772(9) 0.62589(19) 0.0325(7) Uani 1 1 d .
H1A H 0.3175 0.7099 0.5762 0.039 Uiso 1 1 calc R
C2 C 0.4317(3) 0.68753(10) 0.6934(2) 0.0401(7) Uani 1 1 d .
H2A H 0.5030 0.7090 0.6899 0.048 Uiso 1 1 calc R
C3 C 0.4370(3) 0.65581(10) 0.7656(2) 0.0411(7) Uani 1 1 d .
H3A H 0.5121 0.6551 0.8130 0.049 Uiso 1 1 calc R
C4 C 0.3323(3) 0.62487(9) 0.76895(19) 0.0346(7) Uani 1 1 d .
H4A H 0.3342 0.6029 0.8191 0.042 Uiso 1 1 calc R
C5 C 0.2240(3) 0.62619(8) 0.69819(18) 0.0256(6) Uani 1 1 d .
C6 C 0.1109(3) 0.59294(8) 0.69148(18) 0.0263(6) Uani 1 1 d .
C7 C 0.0935(3) 0.56042(9) 0.7610(2) 0.0375(7) Uani 1 1 d .
H7A H 0.1527 0.5595 0.8185 0.045 Uiso 1 1 calc R
C8 C -0.0110(3) 0.52928(10) 0.7459(2) 0.0460(8) Uani 1 1 d .
H8A H -0.0258 0.5072 0.7937 0.055 Uiso 1 1 calc R
C9 C -0.0931(3) 0.53060(10) 0.6615(2) 0.0424(8) Uani 1 1 d .
H9A H -0.1629 0.5087 0.6487 0.051 Uiso 1 1 calc R
C10 C -0.0726(3) 0.56423(9) 0.5956(2) 0.0337(7) Uani 1 1 d .
H10A H -0.1308 0.5654 0.5376 0.040 Uiso 1 1 calc R
C11 C -0.1349(3) 0.68242(9) 0.68903(19) 0.0316(6) Uani 1 1 d .
H11A H -0.1401 0.6507 0.7012 0.038 Uiso 1 1 calc R
C12 C -0.1969(3) 0.71198(10) 0.7486(2) 0.0374(7) Uani 1 1 d .
H12A H -0.2433 0.7009 0.8009 0.045 Uiso 1 1 calc R
C13 C -0.1898(3) 0.75772(10) 0.7307(2) 0.0472(8) Uani 1 1 d .
H13A H -0.2313 0.7788 0.7706 0.057 Uiso 1 1 calc R
C14 C -0.1220(3) 0.77280(10) 0.6542(2) 0.0430(8) Uani 1 1 d .
H14A H -0.1166 0.8044 0.6411 0.052 Uiso 1 1 calc R
C15 C -0.0617(3) 0.74166(8) 0.59661(18) 0.0278(6) Uani 1 1 d .
C16 C 0.0124(3) 0.75488(9) 0.51267(18) 0.0280(6) Uani 1 1 d .
C17 C 0.0218(3) 0.79951(9) 0.4823(2) 0.0412(7) Uani 1 1 d .
H17A H -0.0208 0.8232 0.5150 0.049 Uiso 1 1 calc R
C18 C 0.0935(3) 0.80918(10) 0.4040(2) 0.0504(8) Uani 1 1 d .
H18A H 0.1019 0.8396 0.3828 0.061 Uiso 1 1 calc R
C19 C 0.1530(3) 0.77417(10) 0.3568(2) 0.0425(8) Uani 1 1 d .
H19A H 0.2023 0.7800 0.3023 0.051 Uiso 1 1 calc R
C20 C 0.1393(3) 0.73074(9) 0.39049(19) 0.0327(7) Uani 1 1 d .
H20A H 0.1801 0.7066 0.3578 0.039 Uiso 1 1 calc R
C21 C 0.2782(3) 0.60517(9) 0.4271(2) 0.0357(7) Uani 1 1 d .
H21A H 0.3316 0.6112 0.4858 0.043 Uiso 1 1 calc R
C22 C 0.3387(3) 0.58379(9) 0.3539(2) 0.0391(7) Uani 1 1 d .
H22A H 0.4310 0.5743 0.3628 0.047 Uiso 1 1 calc R
C23 C 0.2633(3) 0.57629(9) 0.2674(2) 0.0421(8) Uani 1 1 d .
H23A H 0.3036 0.5629 0.2147 0.051 Uiso 1 1 calc R
C24 C 0.1277(3) 0.58869(9) 0.2589(2) 0.0370(7) Uani 1 1 d .
H24A H 0.0734 0.5835 0.2003 0.044 Uiso 1 1 calc R
C25 C 0.0712(3) 0.60867(8) 0.33611(18) 0.0266(6) Uani 1 1 d .
C26 C -0.0759(3) 0.62065(8) 0.33546(18) 0.0262(6) Uani 1 1 d .
C27 C -0.1708(3) 0.61057(9) 0.2594(2) 0.0386(7) Uani 1 1 d .
H27A H -0.1435 0.5962 0.2031 0.046 Uiso 1 1 calc R
C28 C -0.3058(3) 0.62172(10) 0.2662(2) 0.0421(8) Uani 1 1 d .
H28A H -0.3724 0.6147 0.2150 0.051 Uiso 1 1 calc R
C29 C -0.3429(3) 0.64309(9) 0.3477(2) 0.0359(7) Uani 1 1 d .
H29A H -0.4347 0.6516 0.3532 0.043 Uiso 1 1 calc R
C30 C -0.2436(3) 0.65191(9) 0.42150(19) 0.0297(6) Uani 1 1 d .
H30A H -0.2694 0.6662 0.4783 0.036 Uiso 1 1 calc R
C31 C 0.5458(3) 0.51226(10) 0.8411(2) 0.0409(7) Uani 1 1 d .
H31A H 0.5759 0.5052 0.9060 0.049 Uiso 1 1 calc R
C32 C 0.4298(3) 0.51183(9) 0.7068(2) 0.0346(7) Uani 1 1 d .
C33 C 0.5377(3) 0.54188(9) 0.7027(2) 0.0340(7) Uani 1 1 d .
C34 C 0.5657(3) 0.57055(11) 0.6250(2) 0.0456(8) Uani 1 1 d .
C35 C 0.3264(3) 0.50222(11) 0.6313(2) 0.0490(8) Uani 1 1 d .
C36 C 0.5376(3) 0.60908(11) 0.0183(2) 0.0458(8) Uani 1 1 d .
H36A H 0.5663 0.5795 0.0020 0.055 Uiso 1 1 calc R
C37 C 0.5277(3) 0.68021(10) 0.0266(2) 0.0357(7) Uani 1 1 d .
C38 C 0.4265(3) 0.66177(9) 0.07712(19) 0.0334(7) Uani 1 1 d .
C39 C 0.3314(3) 0.68429(10) 0.1319(2) 0.0406(7) Uani 1 1 d .
C40 C 0.5540(3) 0.72686(12) 0.0088(2) 0.0541(9) Uani 1 1 d .
N1 N 0.2190(2) 0.65776(7) 0.62750(15) 0.0261(5) Uani 1 1 d .
N2 N 0.0261(2) 0.59550(7) 0.60991(15) 0.0260(5) Uani 1 1 d .
N3 N -0.0677(2) 0.69647(7) 0.61468(14) 0.0256(5) Uani 1 1 d .
N4 N 0.0714(2) 0.72055(7) 0.46708(14) 0.0266(5) Uani 1 1 d .
N5 N 0.1468(2) 0.61787(7) 0.41910(15) 0.0282(5) Uani 1 1 d .
N6 N -0.1123(2) 0.64104(7) 0.41611(14) 0.0245(5) Uani 1 1 d .
N7 N 0.5834(3) 0.59438(11) 0.5620(2) 0.0699(9) Uani 1 1 d .
N8 N 0.2452(3) 0.49574(12) 0.5694(2) 0.0830(11) Uani 1 1 d .
N9 N 0.4345(2) 0.49282(8) 0.79646(18) 0.0408(6) Uani 1 1 d .
N10 N 0.6119(2) 0.54201(8) 0.78983(17) 0.0388(6) Uani 1 1 d .
N11 N 0.4330(3) 0.61563(8) 0.07182(17) 0.0409(6) Uani 1 1 d .
N12 N 0.6001(2) 0.64639(9) -0.01129(17) 0.0441(6) Uani 1 1 d .
N13 N 0.2560(3) 0.70284(9) 0.1776(2) 0.0608(8) Uani 1 1 d .
N14 N 0.5703(4) 0.76473(11) -0.0063(3) 0.0893(12) Uani 1 1 d .
O1W O 0.2031(2) 0.56145(9) 0.0071(2) 0.0853(9) Uani 1 1 d .
H1WA H 0.1262 0.5724 0.0178 0.102 Uiso 1 1 d R
H1WB H 0.2648 0.5797 0.0291 0.102 Uiso 1 1 d R
O2W O 0.7659(2) 0.52038(7) 0.07221(17) 0.0663(7) Uani 1 1 d .
H2WA H 0.7286 0.5277 0.1228 0.080 Uiso 1 1 d R
H2WB H 0.7806 0.4923 0.0638 0.080 Uiso 1 1 d R
O3W O 0.9439(2) 0.58776(7) 0.02991(15) 0.0500(6) Uani 1 1 d .
H3WA H 0.9101 0.5926 -0.0274 0.060 Uiso 1 1 d R
H3WB H 0.9031 0.5631 0.0405 0.060 Uiso 1 1 d R
O4W O 0.79215(19) 0.61334(6) 0.86169(14) 0.0429(5) Uani 1 1 d .
H4WA H 0.7356 0.6257 0.8963 0.051 Uiso 1 1 d R
H4WB H 0.7613 0.5899 0.8317 0.051 Uiso 1 1 d R

loop_
_atom_site_aniso_label
_atom_site_aniso_U_11
_atom_site_aniso_U_22
_atom_site_aniso_U_33
_atom_site_aniso_U_23
_atom_site_aniso_U_13
_atom_site_aniso_U_12
Co1 0.02327(19) 0.0233(2) 0.02219(19) -0.00094(15) -0.00070(13) 0.00074(16)
C1 0.0316(15) 0.0297(16) 0.0357(16) 0.0027(12) -0.0013(13) -0.0040(13)
C2 0.0291(16) 0.0426(18) 0.0468(19) -0.0071(15) -0.0071(14) -0.0055(14)
C3 0.0316(16) 0.0496(19) 0.0391(18) -0.0014(15) -0.0137(13) 0.0036(15)
C4 0.0370(17) 0.0354(17) 0.0301(16) -0.0009(13) -0.0050(13) 0.0044(14)
C5 0.0285(15) 0.0253(15) 0.0224(14) -0.0036(11) -0.0005(11) 0.0081(12)
C6 0.0300(15) 0.0218(14) 0.0270(15) -0.0007(11) 0.0023(12) 0.0059(11)
C7 0.0434(18) 0.0346(17) 0.0334(17) 0.0056(13) -0.0033(14) 0.0034(14)
C8 0.056(2) 0.0342(18) 0.048(2) 0.0150(14) 0.0075(16) -0.0055(15)
C9 0.0405(18) 0.0326(17) 0.053(2) 0.0081(14) 0.0002(15) -0.0081(14)
C10 0.0349(16) 0.0282(16) 0.0371(17) -0.0002(13) -0.0020(13) -0.0028(13)
C11 0.0302(15) 0.0339(16) 0.0312(16) -0.0010(12) 0.0055(12) -0.0009(12)
C12 0.0370(17) 0.0451(19) 0.0311(16) -0.0032(13) 0.0090(13) -0.0004(14)
C13 0.057(2) 0.0406(19) 0.047(2) -0.0149(15) 0.0194(16) 0.0061(16)
C14 0.055(2) 0.0302(17) 0.0449(19) -0.0069(14) 0.0139(16) 0.0037(15)
C15 0.0301(15) 0.0253(15) 0.0271(15) -0.0032(11) -0.0028(12) 0.0031(12)
C16 0.0302(15) 0.0267(15) 0.0262(15) -0.0001(11) -0.0034(12) 0.0006(12)
C17 0.058(2) 0.0271(16) 0.0395(18) 0.0031(13) 0.0079(15) 0.0030(15)
C18 0.074(2) 0.0309(18) 0.048(2) 0.0096(15) 0.0100(18) -0.0048(17)
C19 0.0508(19) 0.0423(19) 0.0357(17) 0.0098(14) 0.0100(15) -0.0041(16)
C20 0.0353(16) 0.0339(16) 0.0292(16) 0.0018(12) 0.0038(13) 0.0013(13)
C21 0.0286(16) 0.0350(17) 0.0435(18) -0.0018(13) 0.0034(13) 0.0043(13)
C22 0.0327(16) 0.0312(17) 0.055(2) 0.0000(14) 0.0148(15) 0.0037(13)
C23 0.052(2) 0.0337(17) 0.0440(19) -0.0058(14) 0.0235(15) 0.0035(15)
C24 0.0513(19) 0.0305(16) 0.0296(16) -0.0048(12) 0.0063(14) -0.0019(14)
C25 0.0346(15) 0.0221(14) 0.0234(14) 0.0013(11) 0.0038(12) -0.0009(12)
C26 0.0346(15) 0.0205(14) 0.0235(14) 0.0006(11) 0.0012(12) -0.0026(12)
C27 0.0509(19) 0.0364(17) 0.0274(16) -0.0062(12) -0.0035(14) -0.0033(14)
C28 0.0401(18) 0.0442(19) 0.0388(18) -0.0018(14) -0.0155(15) -0.0088(15)
C29 0.0253(15) 0.0383(17) 0.0427(18) 0.0068(13) -0.0053(13) -0.0034(13)
C30 0.0275(15) 0.0306(15) 0.0310(15) 0.0023(12) 0.0018(12) -0.0008(12)
C31 0.0480(19) 0.0414(18) 0.0331(17) 0.0017(14) 0.0020(14) 0.0072(15)
C32 0.0345(16) 0.0319(16) 0.0373(17) -0.0086(13) 0.0017(13) 0.0045(13)
C33 0.0330(16) 0.0361(17) 0.0329(17) -0.0023(13) 0.0032(13) 0.0064(13)
C34 0.0325(17) 0.057(2) 0.048(2) 0.0052(17) 0.0035(15) 0.0046(15)
C35 0.049(2) 0.045(2) 0.053(2) -0.0172(16) 0.0028(16) 0.0002(16)
C36 0.060(2) 0.0380(18) 0.0385(19) -0.0029(14) -0.0020(16) 0.0167(17)
C37 0.0371(17) 0.0360(17) 0.0332(16) -0.0028(13) -0.0022(13) 0.0027(14)
C38 0.0369(16) 0.0349(17) 0.0280(15) -0.0039(12) -0.0007(12) 0.0042(13)
C39 0.0444(19) 0.0353(18) 0.0423(19) 0.0033(14) 0.0049(15) -0.0023(15)
C40 0.053(2) 0.052(2) 0.060(2) -0.0028(18) 0.0194(18) -0.0027(19)
N1 0.0249(12) 0.0255(12) 0.0276(12) -0.0043(10) -0.0003(9) 0.0020(10)
N2 0.0252(12) 0.0240(12) 0.0283(12) -0.0009(9) -0.0008(10) 0.0031(10)
N3 0.0254(12) 0.0263(12) 0.0248(12) -0.0014(9) 0.0002(9) -0.0005(10)
N4 0.0284(12) 0.0275(12) 0.0232(12) 0.0008(9) -0.0016(10) -0.0004(10)
N5 0.0297(13) 0.0282(13) 0.0267(12) 0.0008(10) 0.0021(10) 0.0017(10)
N6 0.0266(12) 0.0245(12) 0.0221(11) 0.0025(9) 0.0003(9) -0.0011(9)
N7 0.0554(19) 0.091(2) 0.065(2) 0.0292(19) 0.0123(16) 0.0058(17)
N8 0.069(2) 0.096(3) 0.079(2) -0.038(2) -0.0215(19) -0.0007(19)
N9 0.0437(15) 0.0344(14) 0.0450(16) -0.0005(12) 0.0070(12) 0.0005(12)
N10 0.0346(14) 0.0423(15) 0.0390(15) 0.0006(12) 0.0000(11) 0.0019(12)
N11 0.0519(16) 0.0329(14) 0.0374(15) -0.0016(11) 0.0016(12) 0.0050(12)
N12 0.0455(15) 0.0481(17) 0.0385(15) -0.0010(12) 0.0024(12) 0.0120(13)
N13 0.068(2) 0.0527(18) 0.065(2) -0.0001(15) 0.0252(17) 0.0084(16)
N14 0.104(3) 0.052(2) 0.120(3) 0.004(2) 0.054(2) -0.016(2)
O1W 0.0482(15) 0.0836(19) 0.119(2) -0.0376(17) -0.0211(15) 0.0026(14)
O2W 0.0789(17) 0.0518(14) 0.0728(17) 0.0186(12) 0.0336(14) 0.0155(13)
O3W 0.0524(13) 0.0493(13) 0.0456(13) 0.0019(10) -0.0109(10) -0.0087(11)
O4W 0.0414(12) 0.0470(13) 0.0407(12) -0.0012(9) 0.0064(10) -0.0029(10)

loop_
_atom_type_symbol
_atom_type_description
_atom_type_scat_dispersion_real
_atom_type_scat_dispersion_imag
_atom_type_scat_source
C C 0.0033 0.0016 'International Tables Vol C Tables 4.2.6.8 and 6.1.1.4'
H H 0.0000 0.0000 'International Tables Vol C Tables 4.2.6.8 and 6.1.1.4'
Co Co 0.3494 0.9721 'International Tables Vol C Tables 4.2.6.8 and 6.1.1.4'
N N 0.0061 0.0033 'International Tables Vol C Tables 4.2.6.8 and 6.1.1.4'
O O 0.0106 0.0060 'International Tables Vol C Tables 4.2.6.8 and 6.1.1.4'

loop_
_geom_angle_atom_site_label_1
_geom_angle_atom_site_label_2
_geom_angle_atom_site_label_3
_geom_angle
_geom_angle_publ_flag
N2 Co1 N6 98.92(8) y
N2 Co1 N5 93.04(8) y
N6 Co1 N5 77.05(8) y
N2 Co1 N1 76.94(8) y
N6 Co1 N1 171.48(8) y
N5 Co1 N1 95.61(8) y
N2 Co1 N4 167.86(8) y
N6 Co1 N4 89.93(7) y
N5 Co1 N4 97.05(8) y
N1 Co1 N4 95.31(8) y
N2 Co1 N3 93.90(8) y
N6 Co1 N3 97.38(8) y
N5 Co1 N3 171.71(8) y
N1 Co1 N3 90.37(7) y
N4 Co1 N3 76.63(8) y
N1 C1 C2 122.6(3) ?
N1 C1 H1A 118.7 ?
C2 C1 H1A 118.7 ?
C3 C2 C1 118.8(3) ?
C3 C2 H2A 120.6 ?
C1 C2 H2A 120.6 ?
C2 C3 C4 119.5(3) ?
C2 C3 H3A 120.2 ?
C4 C3 H3A 120.2 ?
C3 C4 C5 119.3(3) ?
C3 C4 H4A 120.4 ?
C5 C4 H4A 120.4 ?
N1 C5 C4 120.9(2) ?
N1 C5 C6 115.3(2) ?
C4 C5 C6 123.7(2) ?
N2 C6 C7 121.4(2) ?
N2 C6 C5 115.1(2) ?
C7 C6 C5 123.5(2) ?
C8 C7 C6 119.2(3) ?
C8 C7 H7A 120.4 ?
C6 C7 H7A 120.4 ?
C9 C8 C7 119.3(3) ?
C9 C8 H8A 120.3 ?
C7 C8 H8A 120.3 ?
C8 C9 C10 118.9(3) ?
C8 C9 H9A 120.6 ?
C10 C9 H9A 120.6 ?
N2 C10 C9 122.7(2) ?
N2 C10 H10A 118.7 ?
C9 C10 H10A 118.7 ?
N3 C11 C12 122.9(3) ?
N3 C11 H11A 118.6 ?
C12 C11 H11A 118.6 ?
C13 C12 C11 118.5(3) ?
C13 C12 H12A 120.8 ?
C11 C12 H12A 120.8 ?
C12 C13 C14 119.5(3) ?
C12 C13 H13A 120.2 ?
C14 C13 H13A 120.2 ?
C13 C14 C15 119.6(3) ?
C13 C14 H14A 120.2 ?
C15 C14 H14A 120.2 ?
N3 C15 C14 121.0(3) ?
N3 C15 C16 115.8(2) ?
C14 C15 C16 123.2(2) ?
N4 C16 C17 121.5(3) ?
N4 C16 C15 115.8(2) ?
C17 C16 C15 122.7(2) ?
C18 C17 C16 119.3(3) ?
C18 C17 H17A 120.3 ?
C16 C17 H17A 120.3 ?
C17 C18 C19 119.3(3) ?
C17 C18 H18A 120.3 ?
C19 C18 H18A 120.3 ?
C20 C19 C18 118.3(3) ?
C20 C19 H19A 120.8 ?
C18 C19 H19A 120.8 ?
N4 C20 C19 123.4(3) ?
N4 C20 H20A 118.3 ?
C19 C20 H20A 118.3 ?
N5 C21 C22 122.8(3) ?
N5 C21 H21A 118.6 ?
C22 C21 H21A 118.6 ?
C21 C22 C23 119.0(3) ?
C21 C22 H22A 120.5 ?
C23 C22 H22A 120.5 ?
C22 C23 C24 118.6(3) ?
C22 C23 H23A 120.7 ?
C24 C23 H23A 120.7 ?
C23 C24 C25 119.8(3) ?
C23 C24 H24A 120.1 ?
C25 C24 H24A 120.1 ?
N5 C25 C24 121.4(2) ?
N5 C25 C26 115.1(2) ?
C24 C25 C26 123.5(2) ?
N6 C26 C27 121.4(2) ?
N6 C26 C25 115.3(2) ?
C27 C26 C25 123.2(2) ?
C28 C27 C26 119.3(3) ?
C28 C27 H27A 120.4 ?
C26 C27 H27A 120.4 ?
C29 C28 C27 119.4(2) ?
C29 C28 H28A 120.3 ?
C27 C28 H28A 120.3 ?
C28 C29 C30 118.6(3) ?
C28 C29 H29A 120.7 ?
C30 C29 H29A 120.7 ?
N6 C30 C29 122.6(3) ?
N6 C30 H30A 118.7 ?
C29 C30 H30A 118.7 ?
N10 C31 N9 116.8(3) ?
N10 C31 H31A 121.6 ?
N9 C31 H31A 121.6 ?
N9 C32 C33 109.4(2) ?
N9 C32 C35 123.9(3) ?
C33 C32 C35 126.7(3) ?
N10 C33 C32 108.7(3) ?
N10 C33 C34 123.5(3) ?
C32 C33 C34 127.6(3) ?
N7 C34 C33 177.4(3) ?
N8 C35 C32 177.7(4) ?
N11 C36 N12 116.7(3) ?
N11 C36 H36A 121.6 ?
N12 C36 H36A 121.6 ?
N12 C37 C38 109.7(3) ?
N12 C37 C40 122.0(3) ?
C38 C37 C40 128.2(3) ?
N11 C38 C37 109.0(2) ?
N11 C38 C39 122.0(3) ?
C37 C38 C39 129.0(3) ?
N13 C39 C38 178.7(3) ?
N14 C40 C37 177.6(4) ?
C1 N1 C5 118.9(2) ?
C1 N1 Co1 125.62(17) ?
C5 N1 Co1 115.48(16) ?
C10 N2 C6 118.3(2) ?
C10 N2 Co1 125.34(17) ?
C6 N2 Co1 115.82(16) ?
C11 N3 C15 118.5(2) ?
C11 N3 Co1 125.91(17) ?
C15 N3 Co1 115.40(17) ?
C20 N4 C16 118.1(2) ?
C20 N4 Co1 125.79(18) ?
C16 N4 Co1 116.14(17) ?
C21 N5 C25 118.3(2) ?
C21 N5 Co1 125.75(18) ?
C25 N5 Co1 115.91(16) ?
C30 N6 C26 118.7(2) ?
C30 N6 Co1 125.15(17) ?
C26 N6 Co1 116.19(16) ?
C31 N9 C32 102.2(2) ?
C31 N10 C33 102.9(2) ?
C36 N11 C38 102.5(2) ?
C36 N12 C37 102.2(3) ?
H1WA O1W H1WB 108.6 ?
H2WA O2W H2WB 116.9 ?
H3WA O3W H3WB 98.9 ?
H4WA O4W H4WB 113.7 ?

loop_
_geom_bond_atom_site_label_1
_geom_bond_atom_site_label_2
_geom_bond_distance
_geom_bond_publ_flag
Co1 N2 2.109(2) y
Co1 N6 2.1164(19) y
Co1 N5 2.126(2) y
Co1 N1 2.132(2) y
Co1 N4 2.140(2) y
Co1 N3 2.154(2) y
C1 N1 1.343(3) ?
C1 C2 1.375(4) ?
C1 H1A 0.9500 ?
C2 C3 1.370(4) ?
C2 H2A 0.9500 ?
C3 C4 1.381(4) ?
C3 H3A 0.9500 ?
C4 C5 1.390(3) ?
C4 H4A 0.9500 ?
C5 N1 1.351(3) ?
C5 C6 1.481(4) ?
C6 N2 1.354(3) ?
C6 C7 1.382(4) ?
C7 C8 1.382(4) ?
C7 H7A 0.9500 ?
C8 C9 1.370(4) ?
C8 H8A 0.9500 ?
C9 C10 1.376(4) ?
C9 H9A 0.9500 ?
C10 N2 1.343(3) ?
C10 H10A 0.9500 ?
C11 N3 1.341(3) ?
C11 C12 1.381(4) ?
C11 H11A 0.9500 ?
C12 C13 1.372(4) ?
C12 H12A 0.9500 ?
C13 C14 1.378(4) ?
C13 H13A 0.9500 ?
C14 C15 1.385(4) ?
C14 H14A 0.9500 ?
C15 N3 1.356(3) ?
C15 C16 1.482(4) ?
C16 N4 1.352(3) ?
C16 C17 1.386(4) ?
C17 C18 1.378(4) ?
C17 H17A 0.9500 ?
C18 C19 1.380(4) ?
C18 H18A 0.9500 ?
C19 C20 1.373(4) ?
C19 H19A 0.9500 ?
C20 N4 1.341(3) ?
C20 H20A 0.9500 ?
C21 N5 1.345(3) ?
C21 C22 1.376(4) ?
C21 H21A 0.9500 ?
C22 C23 1.378(4) ?
C22 H22A 0.9500 ?
C23 C24 1.382(4) ?
C23 H23A 0.9500 ?
C24 C25 1.383(4) ?
C24 H24A 0.9500 ?
C25 N5 1.348(3) ?
C25 C26 1.493(4) ?
C26 N6 1.349(3) ?
C26 C27 1.385(3) ?
C27 C28 1.383(4) ?
C27 H27A 0.9500 ?
C28 C29 1.374(4) ?
C28 H28A 0.9500 ?
C29 C30 1.382(3) ?
C29 H29A 0.9500 ?
C30 N6 1.342(3) ?
C30 H30A 0.9500 ?
C31 N10 1.335(4) ?
C31 N9 1.342(3) ?
C31 H31A 0.9500 ?
C32 N9 1.365(3) ?
C32 C33 1.389(4) ?
C32 C35 1.429(4) ?
C33 N10 1.362(3) ?
C33 C34 1.418(4) ?
C34 N7 1.149(4) ?
C35 N8 1.142(4) ?
C36 N11 1.337(4) ?
C36 N12 1.341(4) ?
C36 H36A 0.9500 ?
C37 N12 1.358(4) ?
C37 C38 1.381(4) ?
C37 C40 1.423(4) ?
C38 N11 1.362(3) ?
C38 C39 1.423(4) ?
C39 N13 1.156(4) ?
C40 N14 1.148(4) ?
O1W H1WA 0.8499 ?
O1W H1WB 0.8499 ?
O2W H2WA 0.8500 ?
O2W H2WB 0.8502 ?
O3W H3WA 0.8500 ?
O3W H3WB 0.8500 ?
O4W H4WA 0.8500 ?
O4W H4WB 0.8499 ?

loop_
_geom_hbond_atom_site_label_D
_geom_hbond_atom_site_label_H
_geom_hbond_atom_site_label_A
_geom_hbond_distance_DH
_geom_hbond_distance_HA
_geom_hbond_distance_DA
_geom_hbond_angle_DHA
_geom_hbond_site_symmetry_A
O1W H1WA O3W 0.85 1.88 2.717(3) 170.1 1_455
O1W H1WB N11 0.85 2.01 2.855(3) 170.3 .
O2W H2WA N9 0.85 2.13 2.831(3) 140.0 3_666
O2W H2WB O1W 0.85 1.88 2.678(3) 156.2 3_665
O3W H3WA O4W 0.85 1.95 2.774(3) 162.9 1_554
O3W H3WB O2W 0.85 1.93 2.746(3) 161.9 .
O4W H4WA N12 0.85 2.03 2.870(3) 171.6 1_556
O4W H4WB N10 0.85 2.09 2.875(3) 154.3 .
